data_4078996
loop_
_publ_author_name
'Guo, Lihua'
'Gao, Haiyang'
'Guan, Qirui'
'Hu, Haibin'
'Deng, Juean'
'Liu, Jun'
'Liu, Fengshou'
'Wu, Qing'

_publ_section_title
;
 Substituent Effects of the Backbone in \a-Diimine Palladium Catalysts on
 Homo- and Copolymerization of Ethylene with Methyl Acrylate
;
_journal_issue 17
_journal_name_full Organometallics
_journal_page_first 6054
_journal_paper_doi 10.1021/om300380b
_journal_volume 31
_journal_year 2012
_chemical_formula_sum 'C39 H45 Cl F2 N2 Pd'
_chemical_formula_weight 721.62
_chemical_name_systematic
; 
 ? 
;
_space_group_IT_number 14
_symmetry_cell_setting monoclinic
_symmetry_space_group_name_Hall '-P 2ybc'
_symmetry_space_group_name_H-M 'P 1 21/c 1'
_atom_sites_solution_hydrogens geom
_atom_sites_solution_primary direct
_atom_sites_solution_secondary difmap
_audit_creation_method SHELXL-97
_cell_angle_alpha 90.00
_cell_angle_beta 111.797(4)
_cell_angle_gamma 90.00
_cell_formula_units_Z 8
_cell_length_a 10.0707(10)
_cell_length_b 40.419(4)
_cell_length_c 18.8682(15)
_cell_measurement_reflns_used 11723
_cell_measurement_temperature 173(2)
_cell_measurement_theta_max 27.08
_cell_measurement_theta_min 1.54
_cell_volume 7131.2(12)
_computing_structure_refinement 'SHELXL-97 (Sheldrick, 1997)'
_computing_structure_solution 'SHELXS-97 (Sheldrick, 1990)'
_diffrn_ambient_temperature 173(2)
_diffrn_detector_area_resol_mean 2
_diffrn_measured_fraction_theta_full 0.986
_diffrn_measured_fraction_theta_max 0.986
_diffrn_measurement_device_type Bruker
_diffrn_measurement_method '\w scan'
_diffrn_radiation_monochromator graphite
_diffrn_radiation_source 'fine-focus sealed tube'
_diffrn_radiation_type MoK\a
_diffrn_radiation_wavelength 0.71073
_diffrn_reflns_av_R_equivalents 0.0326
_diffrn_reflns_av_sigmaI/netI 0.0424
_diffrn_reflns_limit_h_max 12
_diffrn_reflns_limit_h_min -11
_diffrn_reflns_limit_k_max 51
_diffrn_reflns_limit_k_min -51
_diffrn_reflns_limit_l_max 24
_diffrn_reflns_limit_l_min -21
_diffrn_reflns_number 41962
_diffrn_reflns_theta_full 27.08
_diffrn_reflns_theta_max 27.08
_diffrn_reflns_theta_min 1.54
_diffrn_standards_decay_% none
_diffrn_standards_number 150
_exptl_absorpt_coefficient_mu 0.635
_exptl_absorpt_correction_T_max 0.8836
_exptl_absorpt_correction_T_min 0.8324
_exptl_absorpt_correction_type multi-scan
_exptl_crystal_colour Colorless
_exptl_crystal_density_diffrn 1.344
_exptl_crystal_density_method 'not measured'
_exptl_crystal_description Block
_exptl_crystal_F_000 2992
_exptl_crystal_size_max 0.30
_exptl_crystal_size_mid 0.30
_exptl_crystal_size_min 0.20
_refine_diff_density_max 2.180
_refine_diff_density_min -3.039
_refine_diff_density_rms 0.127
_refine_ls_extinction_method none
_refine_ls_goodness_of_fit_ref 1.226
_refine_ls_hydrogen_treatment geom
_refine_ls_matrix_type full
_refine_ls_number_parameters 649
_refine_ls_number_reflns 15461
_refine_ls_number_restraints 0
_refine_ls_restrained_S_all 1.226
_refine_ls_R_factor_all 0.0902
_refine_ls_R_factor_gt 0.0684
_refine_ls_shift/su_max 0.085
_refine_ls_shift/su_mean 0.001
_refine_ls_structure_factor_coef Fsqd
_refine_ls_weighting_details 'calc w=1/[\s^2^(Fo^2^)+(0.0847P)^2^+14.7813P] where P=(Fo^2^+2Fc^2^)/3'
_refine_ls_weighting_scheme calc
_refine_ls_wR_factor_gt 0.1777
_refine_ls_wR_factor_ref 0.1914
_reflns_number_gt 11723
_reflns_number_total 15461
_reflns_threshold_expression >2sigma(I)
_cod_data_source_file om300380b.cif
_cod_data_source_block 1
_cod_depositor_comments
;
The following automatic conversions were performed:

'_symmetry_cell_setting' value 'Monoclinic' changed to 'monoclinic'
according to the built-in table from CIF Core dictionary named
'cif_core.dic' version 2.4.1 from 2010-06-29.

Automatic conversion script
Id: cif_fix_values 1715 2011-07-08 13:25:40Z adriana 
;
_cod_original_cell_volume 7131.2(11)
_cod_original_sg_symbol_H-M P2(1)/c
_cod_database_code 4078996

loop_
_symmetry_equiv_pos_as_xyz
'x, y, z'
'-x, y+1/2, -z+1/2'
'-x, -y, -z'
'x, -y-1/2, z-1/2'

loop_
_atom_site_label
_atom_site_type_symbol
_atom_site_fract_x
_atom_site_fract_y
_atom_site_fract_z
_atom_site_U_iso_or_equiv
_atom_site_adp_type
_atom_site_occupancy
_atom_site_symmetry_multiplicity
_atom_site_calc_flag
_atom_site_refinement_flags
Pd1 Pd 0.07889(4) 0.937308(9) 0.72432(2) 0.02494(11) Uani 1 1 d .
Pd2 Pd 0.22783(4) 0.841560(10) 0.41008(2) 0.03256(12) Uani 1 1 d .
F1 F 0.8248(3) 0.82300(8) 0.9244(2) 0.0496(9) Uani 1 1 d .
F2 F 0.9057(4) 1.00895(10) 0.9030(3) 0.0690(12) Uani 1 1 d .
F3 F 0.9312(5) 0.73921(12) 0.3825(3) 0.0933(17) Uani 1 1 d .
F4 F 0.6042(4) 0.86485(11) 0.0889(2) 0.0627(11) Uani 1 1 d .
C1 C -0.0603(5) 0.96964(12) 0.6486(3) 0.0310(11) Uani 1 1 d .
H1A H -0.0066 0.9850 0.6293 0.047 Uiso 1 1 calc R
H1B H -0.1125 0.9821 0.6746 0.047 Uiso 1 1 calc R
H1C H -0.1284 0.9572 0.6060 0.047 Uiso 1 1 calc R
C2 C 0.2711(7) 0.99094(16) 0.7001(4) 0.0498(4) Uani 1 1 d .
C3 C 0.2617(7) 1.01695(16) 0.7484(4) 0.0498(4) Uani 1 1 d .
C4A C 0.3917(7) 1.03423(16) 0.8847(4) 0.0498(4) Uani 1 1 d .
H4AA H 0.4817 1.0312 0.8768 0.075 Uiso 1 1 calc R
H4AB H 0.4056 1.0285 0.9375 0.075 Uiso 1 1 calc R
H4AC H 0.3613 1.0574 0.8751 0.075 Uiso 1 1 calc R
C5 C 0.2771(7) 1.01188(16) 0.8300(4) 0.0498(4) Uani 1 1 d .
H5A H 0.3100 0.9886 0.8436 0.060 Uiso 1 1 calc R
C6A C 0.1363(7) 1.01516(16) 0.8401(4) 0.0498(4) Uani 1 1 d .
H6AA H 0.0659 1.0004 0.8042 0.075 Uiso 1 1 calc R
H6AB H 0.1028 1.0381 0.8302 0.075 Uiso 1 1 calc R
H6AC H 0.1486 1.0091 0.8925 0.075 Uiso 1 1 calc R
C7 C 0.2355(7) 1.04852(17) 0.7161(4) 0.0498(4) Uani 1 1 d .
H7A H 0.2266 1.0666 0.7461 0.060 Uiso 1 1 calc R
C8 C 0.2226(7) 1.05386(16) 0.6429(4) 0.0498(4) Uani 1 1 d .
H8A H 0.2017 1.0755 0.6220 0.060 Uiso 1 1 calc R
C9 C 0.2390(7) 1.02863(16) 0.5986(4) 0.0498(4) Uani 1 1 d .
H9A H 0.2345 1.0333 0.5484 0.060 Uiso 1 1 calc R
C10 C 0.2624(7) 0.99600(16) 0.6257(4) 0.0498(4) Uani 1 1 d .
C11 C 0.2781(7) 0.96830(16) 0.5758(4) 0.0498(4) Uani 1 1 d .
H11A H 0.3349 0.9503 0.6099 0.060 Uiso 1 1 calc R
C12A C 0.1368(7) 0.95369(16) 0.5243(4) 0.0498(4) Uani 1 1 d .
H12A H 0.0826 0.9464 0.5552 0.075 Uiso 1 1 calc R
H12B H 0.1545 0.9347 0.4967 0.075 Uiso 1 1 calc R
H12C H 0.0818 0.9705 0.4876 0.075 Uiso 1 1 calc R
C13A C 0.3596(7) 0.97960(16) 0.5255(4) 0.0498(4) Uani 1 1 d .
H13A H 0.4520 0.9890 0.5578 0.075 Uiso 1 1 calc R
H13B H 0.3035 0.9964 0.4894 0.075 Uiso 1 1 calc R
H13C H 0.3752 0.9606 0.4973 0.075 Uiso 1 1 calc R
C14 C 0.3844(5) 0.94326(11) 0.7728(3) 0.0264(10) Uani 1 1 d .
C15 C 0.5278(5) 0.95930(11) 0.8037(3) 0.0272(10) Uani 1 1 d .
C16 C 0.5947(6) 0.97283(12) 0.7588(3) 0.0343(11) Uani 1 1 d .
H16A H 0.5516 0.9711 0.7048 0.041 Uiso 1 1 calc R
C17 C 0.7244(6) 0.98889(14) 0.7920(4) 0.0439(14) Uani 1 1 d .
H17A H 0.7722 0.9978 0.7613 0.053 Uiso 1 1 calc R
C18 C 0.7828(6) 0.99173(14) 0.8700(4) 0.0432(14) Uani 1 1 d .
C19 C 0.7205(6) 0.97843(14) 0.9171(3) 0.0413(13) Uani 1 1 d .
H19A H 0.7631 0.9808 0.9710 0.050 Uiso 1 1 calc R
C20 C 0.5943(6) 0.96156(14) 0.8834(3) 0.0364(12) Uani 1 1 d .
H20A H 0.5511 0.9512 0.9146 0.044 Uiso 1 1 calc R
C21 C 0.3651(5) 0.91056(11) 0.8053(3) 0.0249(9) Uani 1 1 d .
C22 C 0.4909(5) 0.88817(11) 0.8400(3) 0.0247(9) Uani 1 1 d .
C23 C 0.5883(5) 0.88429(12) 0.8032(3) 0.0318(11) Uani 1 1 d .
H23A H 0.5766 0.8969 0.7588 0.038 Uiso 1 1 calc R
C24 C 0.7011(6) 0.86225(13) 0.8309(3) 0.0367(12) Uani 1 1 d .
H24A H 0.7660 0.8592 0.8056 0.044 Uiso 1 1 calc R
C25 C 0.7163(5) 0.84501(12) 0.8962(3) 0.0325(11) Uani 1 1 d .
C26 C 0.6263(5) 0.84854(12) 0.9348(3) 0.0326(11) Uani 1 1 d .
H26A H 0.6414 0.8363 0.9800 0.039 Uiso 1 1 calc R
C27 C 0.5125(5) 0.87038(12) 0.9066(3) 0.0288(10) Uani 1 1 d .
H27A H 0.4491 0.8732 0.9329 0.035 Uiso 1 1 calc R
C28 C 0.1966(5) 0.87654(11) 0.8348(3) 0.0252(9) Uani 1 1 d .
C28A C 0.2288(7) 0.84727(15) 0.5193(3) 0.0451(14) Uani 1 1 d .
H28A H 0.3235 0.8415 0.5566 0.068 Uiso 1 1 calc R
H28B H 0.1568 0.8327 0.5261 0.068 Uiso 1 1 calc R
H28C H 0.2066 0.8703 0.5268 0.068 Uiso 1 1 calc R
C29 C 0.1574(5) 0.88368(12) 0.8968(3) 0.0269(10) Uani 1 1 d .
C30 C 0.1579(6) 0.91867(13) 0.9264(3) 0.0332(11) Uani 1 1 d .
H30A H 0.1463 0.9340 0.8829 0.040 Uiso 1 1 calc R
C31A C 0.2976(7) 0.92709(18) 0.9890(4) 0.0581(18) Uani 1 1 d .
H31A H 0.3763 0.9228 0.9715 0.087 Uiso 1 1 calc R
H31B H 0.3100 0.9134 1.0339 0.087 Uiso 1 1 calc R
H31C H 0.2978 0.9505 1.0024 0.087 Uiso 1 1 calc R
C32A C 0.0347(7) 0.92526(16) 0.9521(4) 0.0486(15) Uani 1 1 d .
H32A H -0.0557 0.9200 0.9104 0.073 Uiso 1 1 calc R
H32B H 0.0350 0.9486 0.9659 0.073 Uiso 1 1 calc R
H32C H 0.0451 0.9114 0.9965 0.073 Uiso 1 1 calc R
C33 C 0.1192(5) 0.85689(13) 0.9323(3) 0.0324(11) Uani 1 1 d .
H33A H 0.0938 0.8607 0.9753 0.039 Uiso 1 1 calc R
C34 C 0.1181(6) 0.82528(13) 0.9060(3) 0.0381(13) Uani 1 1 d .
H34A H 0.0935 0.8074 0.9314 0.046 Uiso 1 1 calc R
C35 C 0.1524(6) 0.81925(13) 0.8429(3) 0.0375(12) Uani 1 1 d .
H35A H 0.1486 0.7973 0.8245 0.045 Uiso 1 1 calc R
C36 C 0.1929(5) 0.84514(12) 0.8052(3) 0.0302(10) Uani 1 1 d .
C37A C 0.2208(6) 0.83771(13) 0.7330(3) 0.0393(12) Uani 1 1 d .
H37A H 0.2608 0.8582 0.7189 0.047 Uiso 1 1 calc R
C38A C 0.0808(8) 0.8301(2) 0.6684(4) 0.0607(18) Uani 1 1 d .
H38A H 0.0136 0.8483 0.6626 0.091 Uiso 1 1 calc R
H38B H 0.0403 0.8096 0.6799 0.091 Uiso 1 1 calc R
H38C H 0.0978 0.8273 0.6209 0.091 Uiso 1 1 calc R
C39A C 0.3306(8) 0.80989(17) 0.7438(5) 0.0627(19) Uani 1 1 d .
H39A H 0.4198 0.8156 0.7859 0.094 Uiso 1 1 calc R
H39B H 0.3492 0.8071 0.6968 0.094 Uiso 1 1 calc R
H39C H 0.2928 0.7892 0.7558 0.094 Uiso 1 1 calc R
Cl2 Cl -0.00480(18) 0.85833(5) 0.36946(10) 0.0584(4) Uani 1 1 d .
C41 C 0.1477(7) 0.85162(15) 0.2344(4) 0.0463(5) Uani 1 1 d .
C42 C 0.1574(6) 0.88533(15) 0.2207(4) 0.0463(5) Uani 1 1 d .
C43 C 0.2753(6) 0.90729(13) 0.2728(3) 0.0394(12) Uani 1 1 d .
H43A H 0.3448 0.8929 0.3124 0.047 Uiso 1 1 calc R
C44 C 0.3565(7) 0.92475(15) 0.2297(4) 0.0517(16) Uani 1 1 d .
H44A H 0.3949 0.9083 0.2043 0.078 Uiso 1 1 calc R
H44B H 0.4353 0.9376 0.2656 0.078 Uiso 1 1 calc R
H44C H 0.2914 0.9396 0.1914 0.078 Uiso 1 1 calc R
C45A C 0.2143(8) 0.93218(15) 0.3138(4) 0.0556(17) Uani 1 1 d .
H45A H 0.2917 0.9461 0.3475 0.083 Uiso 1 1 calc R
H45B H 0.1692 0.9203 0.3442 0.083 Uiso 1 1 calc R
H45C H 0.1429 0.9461 0.2761 0.083 Uiso 1 1 calc R
C46 C 0.0517(6) 0.89847(16) 0.1562(4) 0.0463(5) Uani 1 1 d .
H46A H 0.0555 0.9213 0.1448 0.056 Uiso 1 1 calc R
C47 C -0.0578(7) 0.87934(15) 0.1085(4) 0.0463(5) Uani 1 1 d .
H47A H -0.1287 0.8890 0.0649 0.056 Uiso 1 1 calc R
C48 C -0.0655(7) 0.84616(15) 0.1237(4) 0.0463(5) Uani 1 1 d .
H48A H -0.1417 0.8331 0.0904 0.056 Uiso 1 1 calc R
C49 C 0.0379(7) 0.83153(15) 0.1876(4) 0.0463(5) Uani 1 1 d .
C50A C 0.0286(7) 0.79452(15) 0.2029(4) 0.0463(5) Uani 1 1 d .
H50A H 0.1169 0.7874 0.2461 0.056 Uiso 1 1 calc R
C51A C -0.1021(6) 0.78785(15) 0.2226(4) 0.0463(5) Uani 1 1 d .
H51A H -0.0955 0.8008 0.2677 0.069 Uiso 1 1 calc R
H51B H -0.1065 0.7642 0.2333 0.069 Uiso 1 1 calc R
H51C H -0.1885 0.7942 0.1795 0.069 Uiso 1 1 calc R
C52A C 0.0102(7) 0.77325(15) 0.1287(4) 0.0463(5) Uani 1 1 d .
H52A H 0.0936 0.7766 0.1146 0.069 Uiso 1 1 calc R
H52B H -0.0764 0.7803 0.0865 0.069 Uiso 1 1 calc R
H52C H 0.0021 0.7498 0.1393 0.069 Uiso 1 1 calc R
C53 C 0.3784(5) 0.82937(12) 0.3068(3) 0.0260(9) Uani 1 1 d .
C54 C 0.4399(5) 0.83606(12) 0.2479(3) 0.0277(10) Uani 1 1 d .
C55 C 0.3641(6) 0.83085(13) 0.1708(3) 0.0330(11) Uani 1 1 d .
H55A H 0.2726 0.8207 0.1547 0.040 Uiso 1 1 calc R
C56 C 0.4198(6) 0.84023(15) 0.1169(3) 0.0392(13) Uani 1 1 d .
H56A H 0.3676 0.8368 0.0640 0.047 Uiso 1 1 calc R
C57 C 0.5531(6) 0.85471(15) 0.1421(3) 0.0402(13) Uani 1 1 d .
C58 C 0.6339(6) 0.85943(13) 0.2176(3) 0.0354(11) Uani 1 1 d .
H58A H 0.7267 0.8689 0.2332 0.043 Uiso 1 1 calc R
C59 C 0.5763(5) 0.84996(13) 0.2705(3) 0.0320(11) Uani 1 1 d .
H59A H 0.6306 0.8530 0.3233 0.038 Uiso 1 1 calc R
C60 C 0.4737(5) 0.81681(11) 0.3838(3) 0.0284(10) Uani 1 1 d .
C61 C 0.5989(5) 0.79636(13) 0.3888(3) 0.0328(11) Uani 1 1 d .
C62 C 0.5741(6) 0.77024(14) 0.3374(3) 0.0398(12) Uani 1 1 d .
H62A H 0.4795 0.7661 0.3025 0.048 Uiso 1 1 calc R
C63 C 0.6857(8) 0.74993(15) 0.3360(4) 0.0520(16) Uani 1 1 d .
H63A H 0.6689 0.7318 0.3017 0.062 Uiso 1 1 calc R
C64 C 0.8204(8) 0.75741(18) 0.3866(5) 0.063(2) Uani 1 1 d .
C65 C 0.8500(7) 0.78250(18) 0.4375(5) 0.0611(19) Uani 1 1 d .
H65A H 0.9454 0.7867 0.4711 0.073 Uiso 1 1 calc R
C66 C 0.7383(6) 0.80199(15) 0.4396(4) 0.0473(15) Uani 1 1 d .
H66A H 0.7570 0.8193 0.4760 0.057 Uiso 1 1 calc R
C67 C 0.5272(8) 0.81740(16) 0.5172(4) 0.0559(6) Uani 1 1 d .
C68 C 0.5237(8) 0.78683(16) 0.5499(4) 0.0559(6) Uani 1 1 d .
C69 C 0.4244(6) 0.75922(14) 0.5062(3) 0.0405(13) Uani 1 1 d .
H69A H 0.3700 0.7674 0.4532 0.049 Uiso 1 1 calc R
C70 C 0.5057(7) 0.72840(14) 0.5001(4) 0.0503(15) Uani 1 1 d .
H70A H 0.5734 0.7340 0.4758 0.075 Uiso 1 1 calc R
H70B H 0.4381 0.7117 0.4694 0.075 Uiso 1 1 calc R
H70C H 0.5580 0.7196 0.5513 0.075 Uiso 1 1 calc R
C71A C 0.3157(7) 0.75135(17) 0.5435(5) 0.0597(18) Uani 1 1 d .
H71A H 0.2516 0.7337 0.5149 0.090 Uiso 1 1 calc R
H71B H 0.2596 0.7712 0.5431 0.090 Uiso 1 1 calc R
H71C H 0.3667 0.7442 0.5963 0.090 Uiso 1 1 calc R
C72 C 0.6165(8) 0.78219(16) 0.6247(4) 0.0559(6) Uani 1 1 d .
H72A H 0.6207 0.7611 0.6477 0.067 Uiso 1 1 calc R
C73 C 0.7025(8) 0.80718(15) 0.6665(4) 0.0559(6) Uani 1 1 d .
H73A H 0.7636 0.8034 0.7180 0.067 Uiso 1 1 calc R
C74 C 0.7005(8) 0.83766(15) 0.6341(4) 0.0559(6) Uani 1 1 d .
H74A H 0.7600 0.8549 0.6634 0.067 Uiso 1 1 calc R
C75 C 0.6117(8) 0.84356(15) 0.5582(4) 0.0559(6) Uani 1 1 d .
C76A C 0.6142(8) 0.87755(15) 0.5225(4) 0.0559(6) Uani 1 1 d .
H76A H 0.5503 0.8767 0.4674 0.067 Uiso 1 1 calc R
C77A C 0.7774(7) 0.88678(16) 0.5285(4) 0.0559(6) Uani 1 1 d .
H77A H 0.8113 0.8698 0.5021 0.084 Uiso 1 1 calc R
H77B H 0.8412 0.8877 0.5823 0.084 Uiso 1 1 calc R
H77C H 0.7767 0.9083 0.5045 0.084 Uiso 1 1 calc R
C78A C 0.5542(8) 0.90331(15) 0.5629(4) 0.0559(6) Uani 1 1 d .
H78A H 0.4562 0.8972 0.5566 0.084 Uiso 1 1 calc R
H78B H 0.5540 0.9252 0.5404 0.084 Uiso 1 1 calc R
H78C H 0.6141 0.9039 0.6174 0.084 Uiso 1 1 calc R
Cl1 Cl -0.11777(14) 0.91445(3) 0.73738(8) 0.0378(3) Uani 1 1 d .
N1 N 0.2363(4) 0.90481(9) 0.8000(2) 0.0233(8) Uani 1 1 d .
N2 N 0.2701(4) 0.95759(9) 0.7278(2) 0.0260(8) Uani 1 1 d .
N3 N 0.4339(4) 0.82423(10) 0.4396(2) 0.0288(9) Uani 1 1 d .
N4 N 0.2506(4) 0.83704(10) 0.3022(2) 0.0279(8) Uani 1 1 d .

loop_
_atom_site_aniso_label
_atom_site_aniso_U_11
_atom_site_aniso_U_22
_atom_site_aniso_U_33
_atom_site_aniso_U_23
_atom_site_aniso_U_13
_atom_site_aniso_U_12
Pd1 0.02689(19) 0.02260(18) 0.02396(19) 0.00287(14) 0.00783(14) -0.00099(14)
Pd2 0.0363(2) 0.0338(2) 0.0285(2) 0.00420(16) 0.01316(17) 0.00617(16)
F1 0.0367(18) 0.047(2) 0.068(2) 0.0136(17) 0.0231(17) 0.0148(15)
F2 0.041(2) 0.064(3) 0.099(3) -0.005(2) 0.024(2) -0.0232(18)
F3 0.077(3) 0.084(3) 0.143(5) 0.047(3) 0.069(3) 0.052(3)
F4 0.052(2) 0.103(3) 0.044(2) 0.014(2) 0.0294(18) 0.009(2)
C1 0.035(3) 0.026(2) 0.025(2) 0.0102(19) 0.003(2) -0.003(2)
C2 0.0503(10) 0.0478(10) 0.0511(11) 0.0053(8) 0.0186(9) 0.0015(8)
C3 0.0503(10) 0.0478(10) 0.0511(11) 0.0053(8) 0.0186(9) 0.0015(8)
C4A 0.0503(10) 0.0478(10) 0.0511(11) 0.0053(8) 0.0186(9) 0.0015(8)
C5 0.0503(10) 0.0478(10) 0.0511(11) 0.0053(8) 0.0186(9) 0.0015(8)
C6A 0.0503(10) 0.0478(10) 0.0511(11) 0.0053(8) 0.0186(9) 0.0015(8)
C7 0.0503(10) 0.0478(10) 0.0511(11) 0.0053(8) 0.0186(9) 0.0015(8)
C8 0.0503(10) 0.0478(10) 0.0511(11) 0.0053(8) 0.0186(9) 0.0015(8)
C9 0.0503(10) 0.0478(10) 0.0511(11) 0.0053(8) 0.0186(9) 0.0015(8)
C10 0.0503(10) 0.0478(10) 0.0511(11) 0.0053(8) 0.0186(9) 0.0015(8)
C11 0.0503(10) 0.0478(10) 0.0511(11) 0.0053(8) 0.0186(9) 0.0015(8)
C12A 0.0503(10) 0.0478(10) 0.0511(11) 0.0053(8) 0.0186(9) 0.0015(8)
C13A 0.0503(10) 0.0478(10) 0.0511(11) 0.0053(8) 0.0186(9) 0.0015(8)
C14 0.031(2) 0.026(2) 0.026(2) 0.0009(18) 0.014(2) -0.0025(18)
C15 0.026(2) 0.022(2) 0.034(3) 0.0045(19) 0.011(2) -0.0005(18)
C16 0.036(3) 0.027(3) 0.045(3) 0.005(2) 0.021(2) 0.001(2)
C17 0.038(3) 0.032(3) 0.071(4) 0.008(3) 0.031(3) -0.004(2)
C18 0.024(3) 0.033(3) 0.072(4) -0.001(3) 0.017(3) -0.005(2)
C19 0.034(3) 0.042(3) 0.044(3) -0.004(2) 0.010(2) -0.002(2)
C20 0.034(3) 0.042(3) 0.035(3) 0.005(2) 0.016(2) -0.004(2)
C21 0.030(2) 0.023(2) 0.023(2) 0.0030(18) 0.0117(19) -0.0003(18)
C22 0.024(2) 0.022(2) 0.029(2) 0.0019(18) 0.0108(19) -0.0034(17)
C23 0.035(3) 0.029(3) 0.035(3) 0.005(2) 0.018(2) -0.001(2)
C24 0.033(3) 0.034(3) 0.050(3) -0.001(2) 0.024(3) 0.002(2)
C25 0.022(2) 0.028(3) 0.044(3) 0.002(2) 0.008(2) 0.0045(19)
C26 0.030(3) 0.032(3) 0.033(3) 0.008(2) 0.009(2) 0.001(2)
C27 0.029(2) 0.030(2) 0.030(2) 0.002(2) 0.014(2) -0.0025(19)
C28 0.025(2) 0.020(2) 0.030(2) 0.0079(18) 0.0096(19) 0.0035(17)
C28A 0.060(4) 0.052(4) 0.025(3) 0.004(2) 0.018(3) 0.022(3)
C29 0.023(2) 0.028(2) 0.030(2) 0.0084(19) 0.0098(19) 0.0039(18)
C30 0.041(3) 0.030(3) 0.031(3) 0.004(2) 0.015(2) 0.002(2)
C31A 0.042(3) 0.062(4) 0.062(4) -0.026(3) 0.010(3) -0.004(3)
C32A 0.043(3) 0.049(4) 0.059(4) -0.005(3) 0.025(3) 0.006(3)
C33 0.029(3) 0.036(3) 0.034(3) 0.012(2) 0.013(2) 0.000(2)
C34 0.032(3) 0.031(3) 0.052(3) 0.020(2) 0.016(2) -0.001(2)
C35 0.038(3) 0.023(2) 0.053(3) 0.006(2) 0.018(3) -0.001(2)
C36 0.023(2) 0.030(3) 0.037(3) 0.002(2) 0.011(2) 0.0010(19)
C37A 0.046(3) 0.032(3) 0.045(3) -0.010(2) 0.023(3) -0.005(2)
C38A 0.057(4) 0.082(5) 0.044(4) -0.009(3) 0.018(3) -0.012(4)
C39A 0.064(4) 0.049(4) 0.081(5) -0.015(4) 0.035(4) 0.010(3)
Cl2 0.0464(9) 0.0739(11) 0.0587(10) 0.0042(8) 0.0239(8) 0.0117(8)
C41 0.0434(11) 0.0434(11) 0.0481(12) 0.0044(9) 0.0122(9) -0.0001(9)
C42 0.0434(11) 0.0434(11) 0.0481(12) 0.0044(9) 0.0122(9) -0.0001(9)
C43 0.045(3) 0.029(3) 0.035(3) 0.002(2) 0.005(2) 0.005(2)
C44 0.048(4) 0.037(3) 0.069(4) -0.002(3) 0.021(3) -0.003(3)
C45A 0.082(5) 0.037(3) 0.049(4) -0.012(3) 0.025(3) -0.004(3)
C46 0.0434(11) 0.0434(11) 0.0481(12) 0.0044(9) 0.0122(9) -0.0001(9)
C47 0.0434(11) 0.0434(11) 0.0481(12) 0.0044(9) 0.0122(9) -0.0001(9)
C48 0.0434(11) 0.0434(11) 0.0481(12) 0.0044(9) 0.0122(9) -0.0001(9)
C49 0.0434(11) 0.0434(11) 0.0481(12) 0.0044(9) 0.0122(9) -0.0001(9)
C50A 0.0434(11) 0.0434(11) 0.0481(12) 0.0044(9) 0.0122(9) -0.0001(9)
C51A 0.0434(11) 0.0434(11) 0.0481(12) 0.0044(9) 0.0122(9) -0.0001(9)
C52A 0.0434(11) 0.0434(11) 0.0481(12) 0.0044(9) 0.0122(9) -0.0001(9)
C53 0.028(2) 0.025(2) 0.022(2) 0.0006(18) 0.0063(19) 0.0006(18)
C54 0.028(2) 0.026(2) 0.027(2) 0.0022(19) 0.008(2) 0.0032(18)
C55 0.031(3) 0.041(3) 0.025(2) 0.000(2) 0.007(2) 0.005(2)
C56 0.037(3) 0.056(4) 0.024(2) -0.002(2) 0.010(2) 0.014(2)
C57 0.041(3) 0.049(3) 0.037(3) 0.009(2) 0.023(3) 0.012(3)
C58 0.031(3) 0.037(3) 0.038(3) 0.007(2) 0.013(2) 0.005(2)
C59 0.032(3) 0.034(3) 0.027(2) 0.003(2) 0.008(2) 0.004(2)
C60 0.028(2) 0.019(2) 0.029(2) 0.0010(18) 0.001(2) 0.0006(18)
C61 0.030(3) 0.034(3) 0.031(3) 0.011(2) 0.008(2) 0.005(2)
C62 0.047(3) 0.037(3) 0.037(3) 0.003(2) 0.017(3) 0.007(2)
C63 0.069(4) 0.038(3) 0.060(4) 0.016(3) 0.037(4) 0.024(3)
C64 0.051(4) 0.053(4) 0.098(6) 0.042(4) 0.044(4) 0.033(3)
C65 0.032(3) 0.054(4) 0.092(5) 0.023(4) 0.017(3) 0.010(3)
C66 0.033(3) 0.037(3) 0.060(4) 0.007(3) 0.003(3) 0.004(2)
C67 0.0715(15) 0.0374(11) 0.0430(12) 0.0046(9) 0.0030(11) -0.0058(10)
C68 0.0715(15) 0.0374(11) 0.0430(12) 0.0046(9) 0.0030(11) -0.0058(10)
C69 0.049(3) 0.033(3) 0.032(3) 0.002(2) 0.007(2) -0.006(2)
C70 0.066(4) 0.030(3) 0.058(4) -0.004(3) 0.026(3) -0.010(3)
C71A 0.047(4) 0.050(4) 0.081(5) -0.009(3) 0.021(4) -0.016(3)
C72 0.0715(15) 0.0374(11) 0.0430(12) 0.0046(9) 0.0030(11) -0.0058(10)
C73 0.0715(15) 0.0374(11) 0.0430(12) 0.0046(9) 0.0030(11) -0.0058(10)
C74 0.0715(15) 0.0374(11) 0.0430(12) 0.0046(9) 0.0030(11) -0.0058(10)
C75 0.0715(15) 0.0374(11) 0.0430(12) 0.0046(9) 0.0030(11) -0.0058(10)
C76A 0.0715(15) 0.0374(11) 0.0430(12) 0.0046(9) 0.0030(11) -0.0058(10)
C77A 0.0715(15) 0.0374(11) 0.0430(12) 0.0046(9) 0.0030(11) -0.0058(10)
C78A 0.0715(15) 0.0374(11) 0.0430(12) 0.0046(9) 0.0030(11) -0.0058(10)
Cl1 0.0324(6) 0.0392(7) 0.0405(7) 0.0026(5) 0.0122(5) -0.0059(5)
N1 0.028(2) 0.0197(18) 0.0239(19) 0.0030(15) 0.0121(16) -0.0012(15)
N2 0.031(2) 0.0220(19) 0.027(2) 0.0036(15) 0.0131(17) 0.0003(15)
N3 0.035(2) 0.024(2) 0.025(2) 0.0023(16) 0.0090(17) 0.0017(16)
N4 0.028(2) 0.025(2) 0.028(2) 0.0019(16) 0.0071(17) 0.0009(16)

loop_
_atom_type_symbol
_atom_type_description
_atom_type_scat_dispersion_real
_atom_type_scat_dispersion_imag
_atom_type_scat_source
C C 0.0033 0.0016 'International Tables Vol C Tables 4.2.6.8 and 6.1.1.4'
Cl Cl 0.1484 0.1585 'International Tables Vol C Tables 4.2.6.8 and 6.1.1.4'
F F 0.0171 0.0103 'International Tables Vol C Tables 4.2.6.8 and 6.1.1.4'
N N 0.0061 0.0033 'International Tables Vol C Tables 4.2.6.8 and 6.1.1.4'
Pd Pd -0.9988 1.0072 'International Tables Vol C Tables 4.2.6.8 and 6.1.1.4'
H H 0.0000 0.0000 'International Tables Vol C Tables 4.2.6.8 and 6.1.1.4'

loop_
_geom_angle_atom_site_label_1
_geom_angle_atom_site_label_2
_geom_angle_atom_site_label_3
_geom_angle
C1 Pd1 N2 99.01(18)
C1 Pd1 N1 175.60(18)
N2 Pd1 N1 76.85(15)
C1 Pd1 Cl1 86.38(15)
N2 Pd1 Cl1 172.53(11)
N1 Pd1 Cl1 97.88(11)
N3 Pd2 C28A 97.8(2)
N3 Pd2 N4 77.02(15)
C28A Pd2 N4 173.8(2)
N3 Pd2 Cl2 175.74(12)
C28A Pd2 Cl2 85.77(18)
N4 Pd2 Cl2 99.52(12)
Pd1 C1 H1A 109.5
Pd1 C1 H1B 109.5
H1A C1 H1B 109.5
Pd1 C1 H1C 109.5
H1A C1 H1C 109.5
H1B C1 H1C 109.5
C10 C2 C3 123.1(6)
C10 C2 N2 119.8(6)
C3 C2 N2 116.6(5)
C7 C3 C2 116.4(6)
C7 C3 C5 120.1(6)
C2 C3 C5 123.5(6)
C5 C4A H4AA 109.5
C5 C4A H4AB 109.5
H4AA C4A H4AB 109.5
C5 C4A H4AC 109.5
H4AA C4A H4AC 109.5
H4AB C4A H4AC 109.5
C3 C5 C6A 111.9(5)
C3 C5 C4A 112.1(5)
C6A C5 C4A 112.0(6)
C3 C5 H5A 106.8
C6A C5 H5A 106.8
C4A C5 H5A 106.8
C5 C6A H6AA 109.5
C5 C6A H6AB 109.5
H6AA C6A H6AB 109.5
C5 C6A H6AC 109.5
H6AA C6A H6AC 109.5
H6AB C6A H6AC 109.5
C8 C7 C3 121.4(6)
C8 C7 H7A 119.3
C3 C7 H7A 119.3
C7 C8 C9 121.1(6)
C7 C8 H8A 119.5
C9 C8 H8A 119.5
C8 C9 C10 121.4(6)
C8 C9 H9A 119.3
C10 C9 H9A 119.3
C2 C10 C9 116.5(6)
C2 C10 C11 122.7(6)
C9 C10 C11 120.8(6)
C10 C11 C12A 113.5(5)
C10 C11 C13A 111.6(5)
C12A C11 C13A 108.1(5)
C10 C11 H11A 107.8
C12A C11 H11A 107.8
C13A C11 H11A 107.8
C11 C12A H12A 109.5
C11 C12A H12B 109.5
H12A C12A H12B 109.5
C11 C12A H12C 109.5
H12A C12A H12C 109.5
H12B C12A H12C 109.5
C11 C13A H13A 109.5
C11 C13A H13B 109.5
H13A C13A H13B 109.5
C11 C13A H13C 109.5
H13A C13A H13C 109.5
H13B C13A H13C 109.5
N2 C14 C15 124.2(4)
N2 C14 C21 116.5(4)
C15 C14 C21 118.5(4)
C16 C15 C20 119.0(5)
C16 C15 C14 123.8(5)
C20 C15 C14 117.1(4)
C15 C16 C17 120.2(5)
C15 C16 H16A 119.9
C17 C16 H16A 119.9
C18 C17 C16 118.8(5)
C18 C17 H17A 120.6
C16 C17 H17A 120.6
F2 C18 C17 119.4(5)
F2 C18 C19 117.6(6)
C17 C18 C19 123.0(5)
C18 C19 C20 117.4(5)
C18 C19 H19A 121.3
C20 C19 H19A 121.3
C19 C20 C15 121.4(5)
C19 C20 H20A 119.3
C15 C20 H20A 119.3
N1 C21 C22 126.2(4)
N1 C21 C14 114.1(4)
C22 C21 C14 119.7(4)
C27 C22 C23 119.0(4)
C27 C22 C21 122.0(4)
C23 C22 C21 119.0(4)
C24 C23 C22 120.7(5)
C24 C23 H23A 119.7
C22 C23 H23A 119.7
C25 C24 C23 118.0(5)
C25 C24 H24A 121.0
C23 C24 H24A 121.0
F1 C25 C26 117.2(5)
F1 C25 C24 119.4(5)
C26 C25 C24 123.4(5)
C25 C26 C27 118.7(5)
C25 C26 H26A 120.6
C27 C26 H26A 120.6
C26 C27 C22 120.3(5)
C26 C27 H27A 119.9
C22 C27 H27A 119.9
C36 C28 C29 123.7(4)
C36 C28 N1 120.8(4)
C29 C28 N1 115.4(4)
Pd2 C28A H28A 109.5
Pd2 C28A H28B 109.5
H28A C28A H28B 109.5
Pd2 C28A H28C 109.5
H28A C28A H28C 109.5
H28B C28A H28C 109.5
C28 C29 C33 117.0(4)
C28 C29 C30 122.4(4)
C33 C29 C30 120.6(4)
C31A C30 C32A 110.4(5)
C31A C30 C29 112.0(5)
C32A C30 C29 113.0(5)
C31A C30 H30A 107.1
C32A C30 H30A 107.1
C29 C30 H30A 107.1
C30 C31A H31A 109.5
C30 C31A H31B 109.5
H31A C31A H31B 109.5
C30 C31A H31C 109.5
H31A C31A H31C 109.5
H31B C31A H31C 109.5
C30 C32A H32A 109.5
C30 C32A H32B 109.5
H32A C32A H32B 109.5
C30 C32A H32C 109.5
H32A C32A H32C 109.5
H32B C32A H32C 109.5
C34 C33 C29 121.0(5)
C34 C33 H33A 119.5
C29 C33 H33A 119.5
C33 C34 C35 120.5(5)
C33 C34 H34A 119.8
C35 C34 H34A 119.8
C34 C35 C36 121.1(5)
C34 C35 H35A 119.4
C36 C35 H35A 119.4
C28 C36 C35 116.6(5)
C28 C36 C37A 123.9(4)
C35 C36 C37A 119.3(5)
C36 C37A C38A 109.6(5)
C36 C37A C39A 112.9(5)
C38A C37A C39A 111.5(5)
C36 C37A H37A 107.5
C38A C37A H37A 107.5
C39A C37A H37A 107.5
C37A C38A H38A 109.5
C37A C38A H38B 109.5
H38A C38A H38B 109.5
C37A C38A H38C 109.5
H38A C38A H38C 109.5
H38B C38A H38C 109.5
C37A C39A H39A 109.5
C37A C39A H39B 109.5
H39A C39A H39B 109.5
C37A C39A H39C 109.5
H39A C39A H39C 109.5
H39B C39A H39C 109.5
C49 C41 C42 123.1(6)
C49 C41 N4 117.7(5)
C42 C41 N4 119.1(5)
C46 C42 C41 116.8(6)
C46 C42 C43 120.3(5)
C41 C42 C43 122.9(5)
C44 C43 C42 111.8(5)
C44 C43 C45A 111.2(5)
C42 C43 C45A 110.3(5)
C44 C43 H43A 107.8
C42 C43 H43A 107.8
C45A C43 H43A 107.8
C43 C44 H44A 109.5
C43 C44 H44B 109.5
H44A C44 H44B 109.5
C43 C44 H44C 109.5
H44A C44 H44C 109.5
H44B C44 H44C 109.5
C43 C45A H45A 109.5
C43 C45A H45B 109.5
H45A C45A H45B 109.5
C43 C45A H45C 109.5
H45A C45A H45C 109.5
H45B C45A H45C 109.5
C47 C46 C42 121.7(6)
C47 C46 H46A 119.1
C42 C46 H46A 119.1
C46 C47 C48 120.3(6)
C46 C47 H47A 119.8
C48 C47 H47A 119.8
C47 C48 C49 120.6(6)
C47 C48 H48A 119.7
C49 C48 H48A 119.7
C41 C49 C48 117.5(6)
C41 C49 C50A 122.7(5)
C48 C49 C50A 119.8(6)
C51A C50A C49 109.8(5)
C51A C50A C52A 106.9(5)
C49 C50A C52A 110.9(5)
C51A C50A H50A 109.7
C49 C50A H50A 109.7
C52A C50A H50A 109.8
C50A C51A H51A 109.5
C50A C51A H51B 109.5
H51A C51A H51B 109.5
C50A C51A H51C 109.5
H51A C51A H51C 109.5
H51B C51A H51C 109.5
C50A C52A H52A 109.5
C50A C52A H52B 109.5
H52A C52A H52B 109.5
C50A C52A H52C 109.5
H52A C52A H52C 109.5
H52B C52A H52C 109.5
N4 C53 C54 126.0(4)
N4 C53 C60 114.0(4)
C54 C53 C60 119.5(4)
C55 C54 C59 118.6(5)
C55 C54 C53 122.6(4)
C59 C54 C53 118.8(4)
C56 C55 C54 120.9(5)
C56 C55 H55A 119.5
C54 C55 H55A 119.5
C57 C56 C55 118.2(5)
C57 C56 H56A 120.9
C55 C56 H56A 120.9
F4 C57 C58 119.2(5)
F4 C57 C56 117.7(5)
C58 C57 C56 123.1(5)
C57 C58 C59 117.9(5)
C57 C58 H58A 121.1
C59 C58 H58A 121.1
C58 C59 C54 121.3(5)
C58 C59 H59A 119.3
C54 C59 H59A 119.3
N3 C60 C61 126.3(4)
N3 C60 C53 115.4(4)
C61 C60 C53 118.3(4)
C62 C61 C66 118.5(5)
C62 C61 C60 116.8(5)
C66 C61 C60 124.7(5)
C61 C62 C63 121.4(6)
C61 C62 H62A 119.3
C63 C62 H62A 119.3
C64 C63 C62 116.8(6)
C64 C63 H63A 121.6
C62 C63 H63A 121.6
C65 C64 F3 118.4(7)
C65 C64 C63 124.0(6)
F3 C64 C63 117.5(8)
C64 C65 C66 118.7(6)
C64 C65 H65A 120.7
C66 C65 H65A 120.7
C65 C66 C61 120.6(6)
C65 C66 H66A 119.7
C61 C66 H66A 119.7
C68 C67 C75 122.6(6)
C68 C67 N3 120.5(5)
C75 C67 N3 116.8(5)
C72 C68 C67 117.0(6)
C72 C68 C69 120.8(6)
C67 C68 C69 122.1(6)
C70 C69 C68 112.3(5)
C70 C69 C71A 111.1(5)
C68 C69 C71A 109.8(5)
C70 C69 H69A 107.8
C68 C69 H69A 107.8
C71A C69 H69A 107.8
C69 C70 H70A 109.5
C69 C70 H70B 109.5
H70A C70 H70B 109.5
C69 C70 H70C 109.5
H70A C70 H70C 109.5
H70B C70 H70C 109.5
C69 C71A H71A 109.5
C69 C71A H71B 109.5
H71A C71A H71B 109.5
C69 C71A H71C 109.5
H71A C71A H71C 109.5
H71B C71A H71C 109.5
C73 C72 C68 121.9(6)
C73 C72 H72A 119.1
C68 C72 H72A 119.1
C72 C73 C74 120.2(6)
C72 C73 H73A 119.9
C74 C73 H73A 119.9
C73 C74 C75 120.5(6)
C73 C74 H74A 119.8
C75 C74 H74A 119.8
C74 C75 C67 117.7(6)
C74 C75 C76A 119.6(6)
C67 C75 C76A 122.7(6)
C75 C76A C78A 108.3(6)
C75 C76A C77A 110.6(6)
C78A C76A C77A 112.2(5)
C75 C76A H76A 108.6
C78A C76A H76A 108.6
C77A C76A H76A 108.6
C76A C77A H77A 109.5
C76A C77A H77B 109.5
H77A C77A H77B 109.5
C76A C77A H77C 109.5
H77A C77A H77C 109.5
H77B C77A H77C 109.5
C76A C78A H78A 109.5
C76A C78A H78B 109.5
H78A C78A H78B 109.5
C76A C78A H78C 109.5
H78A C78A H78C 109.5
H78B C78A H78C 109.5
C21 N1 C28 123.3(4)
C21 N1 Pd1 114.6(3)
C28 N1 Pd1 121.7(3)
C14 N2 C2 122.2(4)
C14 N2 Pd1 115.9(3)
C2 N2 Pd1 119.2(3)
C60 N3 C67 120.0(5)
C60 N3 Pd2 116.3(3)
C67 N3 Pd2 123.4(4)
C53 N4 C41 121.8(4)
C53 N4 Pd2 114.4(3)
C41 N4 Pd2 120.9(4)

loop_
_geom_bond_atom_site_label_1
_geom_bond_atom_site_label_2
_geom_bond_distance
Pd1 C1 2.056(5)
Pd1 N2 2.072(4)
Pd1 N1 2.144(4)
Pd1 Cl1 2.2802(13)
Pd2 N3 2.061(4)
Pd2 C28A 2.070(5)
Pd2 N4 2.139(4)
Pd2 Cl2 2.2807(17)
F1 C25 1.356(6)
F2 C18 1.354(6)
F3 C64 1.362(7)
F4 C57 1.349(6)
C1 H1A 0.9800
C1 H1B 0.9800
C1 H1C 0.9800
C2 C10 1.388(9)
C2 C3 1.417(9)
C2 N2 1.447(7)
C3 C7 1.396(9)
C3 C5 1.505(9)
C4A C5 1.526(9)
C4A H4AA 0.9800
C4A H4AB 0.9800
C4A H4AC 0.9800
C5 C6A 1.505(9)
C5 H5A 1.0000
C6A H6AA 0.9800
C6A H6AB 0.9800
C6A H6AC 0.9800
C7 C8 1.357(9)
C7 H7A 0.9500
C8 C9 1.367(9)
C8 H8A 0.9500
C9 C10 1.402(9)
C9 H9A 0.9500
C10 C11 1.509(9)
C11 C12A 1.513(9)
C11 C13A 1.535(9)
C11 H11A 1.0000
C12A H12A 0.9800
C12A H12B 0.9800
C12A H12C 0.9800
C13A H13A 0.9800
C13A H13B 0.9800
C13A H13C 0.9800
C14 N2 1.286(6)
C14 C15 1.490(7)
C14 C21 1.500(6)
C15 C16 1.378(7)
C15 C20 1.402(7)
C16 C17 1.382(8)
C16 H16A 0.9500
C17 C18 1.373(9)
C17 H17A 0.9500
C18 C19 1.374(8)
C19 C20 1.373(8)
C19 H19A 0.9500
C20 H20A 0.9500
C21 N1 1.284(6)
C21 C22 1.496(6)
C22 C27 1.394(6)
C22 C23 1.406(7)
C23 C24 1.385(7)
C23 H23A 0.9500
C24 C25 1.372(8)
C24 H24A 0.9500
C25 C26 1.365(7)
C26 C27 1.387(7)
C26 H26A 0.9500
C27 H27A 0.9500
C28 C36 1.381(7)
C28 C29 1.397(7)
C28 N1 1.447(6)
C28A H28A 0.9800
C28A H28B 0.9800
C28A H28C 0.9800
C29 C33 1.400(6)
C29 C30 1.519(7)
C30 C31A 1.502(8)
C30 C32A 1.513(8)
C30 H30A 1.0000
C31A H31A 0.9800
C31A H31B 0.9800
C31A H31C 0.9800
C32A H32A 0.9800
C32A H32B 0.9800
C32A H32C 0.9800
C33 C34 1.369(8)
C33 H33A 0.9500
C34 C35 1.379(8)
C34 H34A 0.9500
C35 C36 1.408(7)
C35 H35A 0.9500
C36 C37A 1.519(7)
C37A C38A 1.515(9)
C37A C39A 1.537(8)
C37A H37A 1.0000
C38A H38A 0.9800
C38A H38B 0.9800
C38A H38C 0.9800
C39A H39A 0.9800
C39A H39B 0.9800
C39A H39C 0.9800
C41 C49 1.392(9)
C41 C42 1.397(8)
C41 N4 1.441(7)
C42 C46 1.390(8)
C42 C43 1.516(8)
C43 C44 1.523(9)
C43 C45A 1.531(8)
C43 H43A 1.0000
C44 H44A 0.9800
C44 H44B 0.9800
C44 H44C 0.9800
C45A H45A 0.9800
C45A H45B 0.9800
C45A H45C 0.9800
C46 C47 1.374(8)
C46 H46A 0.9500
C47 C48 1.380(8)
C47 H47A 0.9500
C48 C49 1.399(9)
C48 H48A 0.9500
C49 C50A 1.532(8)
C50A C51A 1.519(8)
C50A C52A 1.594(9)
C50A H50A 1.0000
C51A H51A 0.9800
C51A H51B 0.9800
C51A H51C 0.9800
C52A H52A 0.9800
C52A H52B 0.9800
C52A H52C 0.9800
C53 N4 1.295(6)
C53 C54 1.484(7)
C53 C60 1.502(6)
C54 C55 1.385(7)
C54 C59 1.396(7)
C55 C56 1.385(8)
C55 H55A 0.9500
C56 C57 1.377(8)
C56 H56A 0.9500
C57 C58 1.367(8)
C58 C59 1.382(7)
C58 H58A 0.9500
C59 H59A 0.9500
C60 N3 1.294(7)
C60 C61 1.481(7)
C61 C62 1.392(8)
C61 C66 1.394(8)
C62 C63 1.399(8)
C62 H62A 0.9500
C63 C64 1.371(11)
C63 H63A 0.9500
C64 C65 1.351(11)
C65 C66 1.386(9)
C65 H65A 0.9500
C66 H66A 0.9500
C67 C68 1.387(9)
C67 C75 1.397(9)
C67 N3 1.443(7)
C68 C72 1.386(9)
C68 C69 1.521(8)
C69 C70 1.518(8)
C69 C71A 1.539(9)
C69 H69A 1.0000
C70 H70A 0.9800
C70 H70B 0.9800
C70 H70C 0.9800
C71A H71A 0.9800
C71A H71B 0.9800
C71A H71C 0.9800
C72 C73 1.373(9)
C72 H72A 0.9500
C73 C74 1.372(9)
C73 H73A 0.9500
C74 C75 1.398(9)
C74 H74A 0.9500
C75 C76A 1.535(9)
C76A C78A 1.541(10)
C76A C77A 1.648(10)
C76A H76A 1.0000
C77A H77A 0.9800
C77A H77B 0.9800
C77A H77C 0.9800
C78A H78A 0.9800
C78A H78B 0.9800
C78A H78C 0.9800
